data_7122703
loop_
_publ_author_name
'Amjaour, Houssein'
'Wang, Zhihan'
'Mabin, Micah'
'Puttkammer, Jenna'
'Busch, Sullivan'
'Chu, Qianli R.'

_publ_section_title
;
 Scalable preparation and property investigation of a
 cis-cyclobutane-1,2-dicarboxylic acid from \b-trans-cinnamic acid
;
_journal_name_full 'Chemical Communications'
_journal_paper_doi 10.1039/C8CC08017H
_journal_year 2019
_chemical_formula_moiety 'C18 H16 O4'
_chemical_formula_sum 'C18 H16 O4'
_chemical_formula_weight 296.31
_chemical_name_common 'CBDA-4 or \b-truxinic acid'
_chemical_name_systematic '(1R,2S,3R,4S)-rel-3,4-diphenyl-cyclobutane-1,2- dicarboxylic acid'
_space_group_crystal_system monoclinic
_space_group_IT_number 14
_space_group_name_Hall '-P 2ybc'
_space_group_name_H-M_alt 'P 1 21/c 1'
_symmetry_space_group_name_Hall '-P 2ybc'
_symmetry_space_group_name_H-M 'P 1 21/c 1'
_atom_sites_solution_hydrogens mixed
_audit_creation_method SHELXL-2014/7
_audit_update_record
;
2018-07-23 deposited with the CCDC.
2018-11-21 downloaded from the CCDC.
;
_cell_angle_alpha 90
_cell_angle_beta 113.418(4)
_cell_angle_gamma 90
_cell_formula_units_Z 4
_cell_length_a 16.2829(11)
_cell_length_b 5.5494(3)
_cell_length_c 16.4604(10)
_cell_measurement_reflns_used 7489
_cell_measurement_temperature 100(2)
_cell_measurement_theta_max 25.19
_cell_measurement_theta_min 2.70
_cell_volume 1364.85(15)
_computing_structure_refinement 'SHELXL-2014/7 (Sheldrick, 2014)'
_diffrn_ambient_temperature 100(2)
_diffrn_measured_fraction_theta_full 0.994
_diffrn_measured_fraction_theta_max 0.994
_diffrn_measurement_device_type 'Bruker APEX-II CCD'
_diffrn_measurement_method '\f and \w scans'
_diffrn_radiation_type MoK\a
_diffrn_radiation_wavelength 0.71073
_diffrn_reflns_av_R_equivalents 0.0214
_diffrn_reflns_av_unetI/netI 0.0186
_diffrn_reflns_Laue_measured_fraction_full 0.994
_diffrn_reflns_Laue_measured_fraction_max 0.994
_diffrn_reflns_limit_h_max 13
_diffrn_reflns_limit_h_min -19
_diffrn_reflns_limit_k_max 6
_diffrn_reflns_limit_k_min -6
_diffrn_reflns_limit_l_max 19
_diffrn_reflns_limit_l_min -18
_diffrn_reflns_number 10087
_diffrn_reflns_point_group_measured_fraction_full 0.994
_diffrn_reflns_point_group_measured_fraction_max 0.994
_diffrn_reflns_theta_full 25.207
_diffrn_reflns_theta_max 25.207
_diffrn_reflns_theta_min 2.492
_exptl_absorpt_coefficient_mu 0.102
_exptl_crystal_colour colourless
_exptl_crystal_density_diffrn 1.442
_exptl_crystal_description Plate
_exptl_crystal_F_000 624
_exptl_crystal_size_max 0.600
_exptl_crystal_size_mid 0.450
_exptl_crystal_size_min 0.300
_refine_diff_density_max 0.254
_refine_diff_density_min -0.230
_refine_diff_density_rms 0.040
_refine_ls_extinction_method none
_refine_ls_goodness_of_fit_ref 1.216
_refine_ls_hydrogen_treatment mixed
_refine_ls_matrix_type full
_refine_ls_number_parameters 205
_refine_ls_number_reflns 2451
_refine_ls_number_restraints 0
_refine_ls_restrained_S_all 1.216
_refine_ls_R_factor_all 0.0362
_refine_ls_R_factor_gt 0.0330
_refine_ls_shift/su_max 0.041
_refine_ls_shift/su_mean 0.005
_refine_ls_structure_factor_coef Fsqd
_refine_ls_weighting_details 'w=1/[\s^2^(Fo^2^)+(0.1000P)^2^] where P=(Fo^2^+2Fc^2^)/3'
_refine_ls_weighting_scheme calc
_refine_ls_wR_factor_gt 0.1284
_refine_ls_wR_factor_ref 0.1395
_reflns_Friedel_coverage 0.000
_reflns_number_gt 2242
_reflns_number_total 2451
_reflns_threshold_expression 'I > 2\s(I)'
_cod_data_source_file c8cc08017h2.cif
_cod_data_source_block CBDA_4A_0m
_cod_database_code 7122703
_shelx_shelxl_version_number 2014/7
_shelx_space_group_comment
;
The symmetry employed for this shelxl refinement is uniquely defined
by the following loop, which should always be used as a source of
symmetry information in preference to the above space-group names.
They are only intended as comments.
;
_shelx_estimated_absorpt_t_min 0.942
_shelx_estimated_absorpt_t_max 0.970

loop_
_space_group_symop_operation_xyz
'x, y, z'
'-x, y+1/2, -z+1/2'
'-x, -y, -z'
'x, -y-1/2, z-1/2'

loop_
_atom_site_label
_atom_site_type_symbol
_atom_site_fract_x
_atom_site_fract_y
_atom_site_fract_z
_atom_site_U_iso_or_equiv
_atom_site_adp_type
_atom_site_occupancy
_atom_site_site_symmetry_order
_atom_site_calc_flag
_atom_site_refinement_flags_posn
_atom_site_refinement_flags_adp
O1 O 0.41804(6) 0.79748(16) 0.21236(6) 0.0162(3) Uani 1 1 d . .
H13 H 0.4414(11) 0.740(3) 0.1708(12) 0.024 Uiso 1 1 d . U
O2 O 0.35847(6) 0.42675(16) 0.19554(6) 0.0172(3) Uani 1 1 d . .
O3 O 0.49787(6) 1.11761(16) 0.38608(6) 0.0178(3) Uani 1 1 d . .
O4 O 0.54991(6) 0.73989(17) 0.39348(6) 0.0180(3) Uani 1 1 d . .
H14 H 0.5873(12) 0.811(3) 0.3766(11) 0.027 Uiso 1 1 d . U
C1 C 0.16664(8) 0.7988(2) 0.53425(8) 0.0162(3) Uani 1 1 d . .
H1 H 0.1291 0.7646 0.5646 0.019 Uiso 1 1 calc R U
C2 C 0.23234(9) 0.6375(2) 0.53675(9) 0.0169(3) Uani 1 1 d . .
H16 H 0.2399 0.4916 0.5691 0.020 Uiso 1 1 calc R U
C3 C 0.28750(8) 0.6870(2) 0.49226(8) 0.0153(3) Uani 1 1 d . .
H3 H 0.3322 0.5739 0.4945 0.018 Uiso 1 1 calc R U
C4 C 0.27802(8) 0.9000(2) 0.44455(8) 0.0134(3) Uani 1 1 d . .
C5 C 0.33544(8) 0.9687(2) 0.39547(8) 0.0135(3) Uani 1 1 d . .
H6 H 0.3617 1.1332 0.4128 0.016 Uiso 1 1 calc R U
C6 C 0.28987(8) 0.9397(2) 0.29101(8) 0.0130(3) Uani 1 1 d . .
H7 H 0.3182 1.0581 0.2643 0.016 Uiso 1 1 calc R U
C7 C 0.19022(8) 0.9530(2) 0.24051(8) 0.0134(3) Uani 1 1 d . .
C8 C 0.15384(8) 1.1508(2) 0.18556(8) 0.0148(3) Uani 1 1 d . .
H9 H 0.1923 1.2752 0.1818 0.018 Uiso 1 1 calc R U
C9 C 0.06235(9) 1.1685(2) 0.13630(9) 0.0169(3) Uani 1 1 d . .
H10 H 0.0386 1.3049 0.0995 0.020 Uiso 1 1 calc R U
C10 C 0.00552(8) 0.9875(2) 0.14064(9) 0.0174(3) Uani 1 1 d . .
H2 H -0.0570 0.9984 0.1063 0.021 Uiso 1 1 calc R U
C11 C 0.21120(8) 1.0608(2) 0.44259(8) 0.0160(3) Uani 1 1 d . .
H5 H 0.2033 1.2069 0.4103 0.019 Uiso 1 1 calc R U
C12 C 0.15626(9) 1.0117(2) 0.48668(8) 0.0175(3) Uani 1 1 d . .
H4 H 0.1113 1.1239 0.4844 0.021 Uiso 1 1 calc R U
C13 C 0.40697(8) 0.7853(2) 0.39532(8) 0.0143(3) Uani 1 1 d . .
H15 H 0.4211 0.6599 0.4426 0.017 Uiso 1 1 calc R U
C14 C 0.33971(8) 0.6954(2) 0.30162(8) 0.0136(3) Uani 1 1 d . .
H12 H 0.3017 0.5630 0.3093 0.016 Uiso 1 1 calc R U
C15 C 0.13204(9) 0.7738(2) 0.24550(8) 0.0144(3) Uani 1 1 d . .
H8 H 0.1553 0.6394 0.2835 0.017 Uiso 1 1 calc R U
C16 C 0.04049(9) 0.7902(2) 0.19544(8) 0.0159(3) Uani 1 1 d . .
H11 H 0.0018 0.6661 0.1987 0.019 Uiso 1 1 calc R U
C17 C 0.37301(8) 0.6245(2) 0.23151(8) 0.0139(3) Uani 1 1 d . .
C18 C 0.48896(8) 0.9009(2) 0.39139(8) 0.0139(3) Uani 1 1 d . .

loop_
_atom_site_aniso_label
_atom_site_aniso_U_11
_atom_site_aniso_U_22
_atom_site_aniso_U_33
_atom_site_aniso_U_23
_atom_site_aniso_U_13
_atom_site_aniso_U_12
O1 0.0162(5) 0.0175(5) 0.0171(5) -0.0005(4) 0.0091(4) -0.0022(4)
O2 0.0166(5) 0.0158(5) 0.0202(5) -0.0034(4) 0.0083(4) -0.0009(4)
O3 0.0162(5) 0.0188(6) 0.0187(5) -0.0025(4) 0.0073(4) -0.0029(4)
O4 0.0128(5) 0.0218(6) 0.0209(6) 0.0040(4) 0.0082(4) 0.0022(4)
C1 0.0150(7) 0.0223(8) 0.0128(7) -0.0027(5) 0.0073(5) -0.0038(5)
C2 0.0182(7) 0.0171(7) 0.0136(7) 0.0025(5) 0.0045(5) -0.0024(5)
C3 0.0140(6) 0.0182(7) 0.0138(7) -0.0009(5) 0.0058(5) 0.0010(5)
C4 0.0127(6) 0.0148(7) 0.0107(6) -0.0035(5) 0.0026(5) -0.0033(5)
C5 0.0138(6) 0.0138(7) 0.0117(7) -0.0006(5) 0.0038(5) -0.0010(5)
C6 0.0123(6) 0.0138(7) 0.0130(7) 0.0003(5) 0.0052(5) -0.0005(5)
C7 0.0151(7) 0.0143(7) 0.0122(7) -0.0029(5) 0.0069(5) 0.0001(5)
C8 0.0163(7) 0.0138(6) 0.0149(7) -0.0015(5) 0.0070(5) -0.0006(5)
C9 0.0191(7) 0.0170(7) 0.0142(7) 0.0008(5) 0.0061(5) 0.0036(5)
C10 0.0121(6) 0.0227(8) 0.0161(7) -0.0028(5) 0.0040(5) 0.0021(5)
C11 0.0169(7) 0.0166(7) 0.0132(7) 0.0012(5) 0.0047(5) 0.0009(5)
C12 0.0149(7) 0.0196(7) 0.0169(7) -0.0024(5) 0.0051(6) 0.0014(5)
C13 0.0140(7) 0.0170(7) 0.0119(7) 0.0010(5) 0.0050(5) 0.0002(5)
C14 0.0118(6) 0.0141(7) 0.0142(7) 0.0000(5) 0.0045(5) -0.0014(5)
C15 0.0172(7) 0.0141(7) 0.0127(7) 0.0017(5) 0.0066(5) 0.0026(5)
C16 0.0154(7) 0.0177(7) 0.0161(7) -0.0029(5) 0.0079(6) -0.0034(5)
C17 0.0102(6) 0.0146(7) 0.0145(7) 0.0025(5) 0.0024(5) 0.0016(5)
C18 0.0122(6) 0.0190(7) 0.0081(6) -0.0001(5) 0.0014(5) -0.0002(5)

loop_
_atom_type_symbol
_atom_type_description
_atom_type_scat_dispersion_real
_atom_type_scat_dispersion_imag
_atom_type_scat_source
C C 0.0033 0.0016 'International Tables Vol C Tables 4.2.6.8 and 6.1.1.4'
H H 0.0000 0.0000 'International Tables Vol C Tables 4.2.6.8 and 6.1.1.4'
O O 0.0106 0.0060 'International Tables Vol C Tables 4.2.6.8 and 6.1.1.4'

loop_
_geom_angle_atom_site_label_1
_geom_angle_atom_site_label_2
_geom_angle_atom_site_label_3
_geom_angle
C17 O1 H13 110.1(9)
C18 O4 H14 107.6(11)
C2 C1 C12 119.09(12)
C2 C1 H1 120.5
C12 C1 H1 120.5
C1 C2 C3 120.64(12)
C1 C2 H16 119.7
C3 C2 H16 119.7
C2 C3 C4 120.87(12)
C2 C3 H3 119.6
C4 C3 H3 119.6
C3 C4 C11 117.73(12)
C3 C4 C5 124.28(11)
C11 C4 C5 117.99(11)
C4 C5 C13 117.51(10)
C4 C5 C6 115.62(10)
C13 C5 C6 87.69(9)
C4 C5 H6 111.3
C13 C5 H6 111.3
C6 C5 H6 111.3
C7 C6 C14 120.40(10)
C7 C6 C5 122.11(10)
C14 C6 C5 88.19(9)
C7 C6 H7 108.1
C14 C6 H7 108.1
C5 C6 H7 108.1
C8 C7 C15 118.32(11)
C8 C7 C6 118.95(11)
C15 C7 C6 122.72(11)
C9 C8 C7 120.99(12)
C9 C8 H9 119.5
C7 C8 H9 119.5
C10 C9 C8 120.13(12)
C10 C9 H10 119.9
C8 C9 H10 119.9
C9 C10 C16 119.66(11)
C9 C10 H2 120.2
C16 C10 H2 120.2
C12 C11 C4 121.45(12)
C12 C11 H5 119.3
C4 C11 H5 119.3
C11 C12 C1 120.21(12)
C11 C12 H4 119.9
C1 C12 H4 119.9
C18 C13 C5 113.60(10)
C18 C13 C14 112.08(10)
C5 C13 C14 88.80(9)
C18 C13 H15 113.4
C5 C13 H15 113.4
C14 C13 H15 113.4
C17 C14 C6 118.15(10)
C17 C14 C13 120.64(10)
C6 C14 C13 87.86(9)
C17 C14 H12 109.5
C6 C14 H12 109.5
C13 C14 H12 109.5
C16 C15 C7 120.70(11)
C16 C15 H8 119.7
C7 C15 H8 119.7
C10 C16 C15 120.19(11)
C10 C16 H11 119.9
C15 C16 H11 119.9
O2 C17 O1 123.73(12)
O2 C17 C14 122.95(11)
O1 C17 C14 113.32(10)
O3 C18 O4 123.90(12)
O3 C18 C13 123.82(12)
O4 C18 C13 112.27(11)

loop_
_geom_bond_atom_site_label_1
_geom_bond_atom_site_label_2
_geom_bond_distance
O1 C17 1.3198(15)
O1 H13 0.961(18)
O2 C17 1.2247(16)
O3 C18 1.2185(16)
O4 C18 1.3258(16)
O4 H14 0.859(17)
C1 C2 1.3829(18)
C1 C12 1.3900(19)
C1 H1 0.9500
C2 C3 1.3930(19)
C2 H16 0.9500
C3 C4 1.3938(19)
C3 H3 0.9500
C4 C11 1.3973(18)
C4 C5 1.5074(18)
C5 C13 1.5478(17)
C5 C6 1.5870(17)
C5 H6 1.0000
C6 C7 1.5023(17)
C6 C14 1.5540(17)
C6 H7 1.0000
C7 C8 1.3957(18)
C7 C15 1.3981(18)
C8 C9 1.3879(18)
C8 H9 0.9500
C9 C10 1.3867(19)
C9 H10 0.9500
C10 C16 1.3887(18)
C10 H2 0.9500
C11 C12 1.3845(19)
C11 H5 0.9500
C12 H4 0.9500
C13 C18 1.5057(18)
C13 C14 1.5762(17)
C13 H15 1.0000
C14 C17 1.5092(18)
C14 H12 1.0000
C15 C16 1.3903(18)
C15 H8 0.9500
C16 H11 0.9500

loop_
_geom_torsion_atom_site_label_1
_geom_torsion_atom_site_label_2
_geom_torsion_atom_site_label_3
_geom_torsion_atom_site_label_4
_geom_torsion
C12 C1 C2 C3 -0.03(19)
C1 C2 C3 C4 0.24(19)
C2 C3 C4 C11 -0.34(18)
C2 C3 C4 C5 179.29(12)
C3 C4 C5 C13 2.50(17)
C11 C4 C5 C13 -177.86(11)
C3 C4 C5 C6 104.00(14)
C11 C4 C5 C6 -76.36(14)
C4 C5 C6 C7 26.34(16)
C13 C5 C6 C7 145.90(11)
C4 C5 C6 C14 -98.96(11)
C13 C5 C6 C14 20.60(9)
C14 C6 C7 C8 -140.48(12)
C5 C6 C7 C8 110.56(14)
C14 C6 C7 C15 38.89(18)
C5 C6 C7 C15 -70.07(16)
C15 C7 C8 C9 -0.67(19)
C6 C7 C8 C9 178.73(12)
C7 C8 C9 C10 -0.46(19)
C8 C9 C10 C16 0.89(19)
C3 C4 C11 C12 0.26(19)
C5 C4 C11 C12 -179.40(11)
C4 C11 C12 C1 -0.06(19)
C2 C1 C12 C11 -0.06(19)
C4 C5 C13 C18 -148.81(11)
C6 C5 C13 C18 93.36(11)
C4 C5 C13 C14 97.54(11)
C6 C5 C13 C14 -20.29(9)
C7 C6 C14 C17 89.11(14)
C5 C6 C14 C17 -144.16(11)
C7 C6 C14 C13 -146.94(12)
C5 C6 C14 C13 -20.21(9)
C18 C13 C14 C17 27.45(15)
C5 C13 C14 C17 142.51(11)
C18 C13 C14 C6 -94.32(11)
C5 C13 C14 C6 20.74(9)
C8 C7 C15 C16 1.37(18)
C6 C7 C15 C16 -178.00(12)
C9 C10 C16 C15 -0.19(19)
C7 C15 C16 C10 -0.95(19)
C6 C14 C17 O2 -130.36(13)
C13 C14 C17 O2 124.12(13)
C6 C14 C17 O1 48.83(14)
C13 C14 C17 O1 -56.69(14)
C5 C13 C18 O3 -2.13(17)
C14 C13 C18 O3 96.64(14)
C5 C13 C18 O4 178.49(10)
C14 C13 C18 O4 -82.73(12)
